data_7223820
loop_
_publ_author_name
'Surgenor, Brian'
'Taylor, Laurence J.'
'Nordheider, Andreas'
'Slawin, Alexandra'
'Arachchige, Kasun'
'Woollins, J. D.'
'Kilian, Petr'

_publ_section_title
;
 An efficient, scalable synthesis of ferrocenylphosphine and
 dichloroferrocenylphosphine
;
_journal_name_full 'RSC Adv.'
_journal_paper_doi 10.1039/C5RA27594F
_journal_year 2016
_chemical_formula_moiety 'C10 H11 Fe P'
_chemical_formula_sum 'C10 H11 Fe P'
_chemical_formula_weight 218.02
_chemical_name_common FcPH2
_chemical_properties_physical 'Air-sensitive, Oxygen-sensitive'
_space_group_crystal_system monoclinic
_space_group_IT_number 14
_space_group_name_Hall '-P 2ybc'
_space_group_name_H-M_alt 'P 1 21/c 1'
_symmetry_space_group_name_Hall '-P 2ybc'
_symmetry_space_group_name_H-M 'P 1 21/c 1'
_atom_sites_solution_hydrogens geom
_atom_sites_solution_primary direct
_atom_sites_solution_secondary difmap
_audit_creation_date 2015-11-12
_audit_creation_method 'by CrystalStructure 4.1'
_audit_update_record
;
2015-11-16 deposited with the CCDC.
2016-01-05 downloaded from the CCDC.
;
_cell_angle_alpha 90.0000
_cell_angle_beta 112.071(18)
_cell_angle_gamma 90.0000
_cell_formula_units_Z 4
_cell_length_a 12.658(10)
_cell_length_b 7.528(5)
_cell_length_c 10.432(8)
_cell_measurement_reflns_used 2704
_cell_measurement_temperature 93
_cell_measurement_theta_max 25.35
_cell_measurement_theta_min 1.74
_cell_volume 921.2(12)
_computing_cell_refinement 'CrystalClear-SM Expert 2.0 rc13'
_computing_data_collection 'CrystalClear-SM Expert 2.0 rc13 (Rigaku, 2009)'
_computing_data_reduction 'CrystalClear-SM Expert 2.0 rc13'
_computing_molecular_graphics 'CrystalStructure 4.1'
_computing_publication_material 'CrystalStructure 4.1 (Rigaku, 2014)'
_computing_structure_refinement 'SHELXL2013 (Sheldrick, 2008)'
_computing_structure_solution 'DIRDIF99-PATTY (Gould, et al., 1999)'
_diffrn_ambient_temperature 93
_diffrn_detector_area_resol_mean 14.629
_diffrn_measured_fraction_theta_full 0.990
_diffrn_measured_fraction_theta_max 0.990
_diffrn_measurement_device_type 'Rigaku Mercury70'
_diffrn_measurement_method \w
_diffrn_radiation_type 'Mo K\a'
_diffrn_radiation_wavelength 0.71075
_diffrn_reflns_av_R_equivalents 0.1024
_diffrn_reflns_laue_measured_fraction_full 0.990
_diffrn_reflns_laue_measured_fraction_max 0.990
_diffrn_reflns_limit_h_max 15
_diffrn_reflns_limit_h_min -13
_diffrn_reflns_limit_k_max 9
_diffrn_reflns_limit_k_min -8
_diffrn_reflns_limit_l_max 12
_diffrn_reflns_limit_l_min -9
_diffrn_reflns_number 5398
_diffrn_reflns_point_group_measured_fraction_full 0.990
_diffrn_reflns_point_group_measured_fraction_max 0.990
_diffrn_reflns_theta_full 25.242
_diffrn_reflns_theta_max 25.299
_diffrn_reflns_theta_min 1.736
_diffrn_standards_number 0
_exptl_absorpt_coefficient_mu 1.745
_exptl_absorpt_correction_T_max 0.983
_exptl_absorpt_correction_T_min 0.231
_exptl_absorpt_correction_type multi-scan
_exptl_absorpt_process_details 'REQAB (Rigaku, 1998)'
_exptl_crystal_colour orange
_exptl_crystal_density_diffrn 1.572
_exptl_crystal_density_method 'not measured'
_exptl_crystal_description platelet
_exptl_crystal_F_000 448.00
_exptl_crystal_size_max 0.100
_exptl_crystal_size_mid 0.100
_exptl_crystal_size_min 0.010
_refine_diff_density_max 1.68
_refine_diff_density_min -1.64
_refine_ls_extinction_coef 0.008(4)
_refine_ls_extinction_method SHELXL
_refine_ls_goodness_of_fit_ref 1.092
_refine_ls_hydrogen_treatment mixed
_refine_ls_number_parameters 118
_refine_ls_number_reflns 1662
_refine_ls_number_restraints 2
_refine_ls_R_factor_all 0.1140
_refine_ls_R_factor_gt 0.0944
_refine_ls_shift/su_max 0.000
_refine_ls_structure_factor_coef Fsqd
_refine_ls_weighting_details 'w = 1/[\s^2^(Fo^2^)+(0.1408P)^2^+3.4699P] where P=(Fo^2^+2Fc^2^)/3'
_refine_ls_weighting_scheme calc
_refine_ls_wR_factor_gt 0.2450
_refine_ls_wR_factor_ref 0.2629
_reflns_number_gt 1285
_reflns_number_total 1662
_reflns_threshold_expression F^2^>2.0\s(F^2^)
_cod_data_source_file c5ra27594f2.cif
_cod_data_source_block FcPH2
_cod_database_code 7223820

loop_
_space_group_symop_id
_space_group_symop_operation_xyz
1 +X,+Y,+Z
2 -X,1/2+Y,1/2-Z
3 -X,-Y,-Z
4 +X,-1/2-Y,-1/2+Z

loop_
_atom_site_label
_atom_site_type_symbol
_atom_site_fract_x
_atom_site_fract_y
_atom_site_fract_z
_atom_site_U_iso_or_equiv
_atom_site_adp_type
_atom_site_occupancy
_atom_site_site_symmetry_order
_atom_site_calc_flag
_atom_site_refinement_flags_posn
_atom_site_refinement_flags_adp
Fe1 Fe 0.21192(10) 0.98382(14) 0.26737(10) 0.0295(5) Uani 1 1 d . .
P1 P 0.4526(2) 0.9531(3) 0.2012(2) 0.0420(7) Uani 1 1 d D .
H1P H 0.476(6) 0.884(10) 0.117(5) 0.04(2) Uiso 1 1 d D .
H2P H 0.442(5) 1.102(2) 0.174(7) 0.020(17) Uiso 1 1 d D .
C1 C 0.3110(7) 0.8704(9) 0.1746(8) 0.0335(18) Uani 1 1 d . .
C2 C 0.2877(8) 0.7451(10) 0.2630(8) 0.038(2) Uani 1 1 d . .
H2A H 0.3430 0.6867 0.3398 0.046 Uiso 1 1 calc R U
C3 C 0.1663(7) 0.7219(10) 0.2164(8) 0.0359(18) Uani 1 1 d . .
H3A H 0.1276 0.6453 0.2565 0.043 Uiso 1 1 calc R U
C4 C 0.1146(8) 0.8336(11) 0.0999(7) 0.0375(19) Uani 1 1 d . .
H4A H 0.0350 0.8453 0.0486 0.045 Uiso 1 1 calc R U
C5 C 0.2025(7) 0.9246(10) 0.0734(7) 0.0352(18) Uani 1 1 d . .
H5A H 0.1916 1.0075 0.0009 0.042 Uiso 1 1 calc R U
C6 C 0.3130(8) 1.1582(10) 0.4104(8) 0.040(2) Uani 1 1 d . .
H6A H 0.3936 1.1655 0.4406 0.048 Uiso 1 1 calc R U
C7 C 0.2512(8) 1.0534(10) 0.4700(7) 0.0366(19) Uani 1 1 d . .
H7A H 0.2836 0.9790 0.5487 0.044 Uiso 1 1 calc R U
C8 C 0.1344(7) 1.0766(11) 0.3949(8) 0.0371(18) Uani 1 1 d . .
H8A H 0.0743 1.0197 0.4126 0.045 Uiso 1 1 calc R U
C9 C 0.1217(8) 1.2023(10) 0.2856(8) 0.0378(19) Uani 1 1 d . .
H9A H 0.0520 1.2445 0.2188 0.045 Uiso 1 1 calc R U
C10 C 0.2329(9) 1.2505(11) 0.2972(9) 0.046(2) Uani 1 1 d . .
H10A H 0.2509 1.3316 0.2386 0.055 Uiso 1 1 calc R U

loop_
_atom_site_aniso_label
_atom_site_aniso_U_11
_atom_site_aniso_U_22
_atom_site_aniso_U_33
_atom_site_aniso_U_23
_atom_site_aniso_U_13
_atom_site_aniso_U_12
Fe1 0.0482(9) 0.0149(7) 0.0271(7) 0.0009(4) 0.0159(6) 0.0015(4)
P1 0.0533(16) 0.0295(13) 0.0480(13) -0.0005(10) 0.0247(11) 0.0027(10)
C1 0.056(5) 0.013(4) 0.034(4) -0.009(3) 0.020(3) -0.004(3)
C2 0.069(6) 0.011(4) 0.035(4) -0.002(3) 0.021(4) 0.008(3)
C3 0.053(5) 0.015(4) 0.042(4) 0.000(3) 0.021(4) 0.000(3)
C4 0.056(5) 0.024(4) 0.032(4) -0.008(3) 0.015(3) -0.002(4)
C5 0.062(5) 0.018(4) 0.027(3) -0.003(3) 0.018(3) 0.001(4)
C6 0.063(6) 0.022(4) 0.043(4) -0.015(3) 0.027(4) -0.011(4)
C7 0.065(6) 0.016(4) 0.028(4) -0.004(3) 0.017(4) 0.001(4)
C8 0.057(5) 0.025(4) 0.041(4) -0.002(3) 0.031(4) 0.001(4)
C9 0.062(6) 0.020(4) 0.036(4) -0.002(3) 0.024(4) 0.009(4)
C10 0.091(8) 0.014(4) 0.047(5) 0.002(3) 0.043(5) 0.004(4)

loop_
_atom_type_symbol
_atom_type_description
_atom_type_scat_dispersion_real
_atom_type_scat_dispersion_imag
_atom_type_scat_source
C C 0.0033 0.0016
;
International Tables for Crystallography
(Vol. C, Tables 4.2.6.8 and 6.1.1.4)
;
H H 0.0000 0.0000
;
International Tables for Crystallography
(Vol. C, Table 6.1.1.4)
;
P P 0.1023 0.0942
;
International Tables for Crystallography
(Vol. C, Tables 4.2.6.8 and 6.1.1.4)
;
Fe Fe 0.3463 0.8444
;
International Tables for Crystallography
(Vol. C, Tables 4.2.6.8 and 6.1.1.4)
;

loop_
_geom_angle_atom_site_label_1
_geom_angle_atom_site_label_2
_geom_angle_atom_site_label_3
_geom_angle
C5 Fe1 C10 108.9(3)
C5 Fe1 C6 131.0(3)
C10 Fe1 C6 40.7(4)
C5 Fe1 C1 41.5(3)
C10 Fe1 C1 114.7(3)
C6 Fe1 C1 106.8(3)
C5 Fe1 C2 68.8(3)
C10 Fe1 C2 146.7(4)
C6 Fe1 C2 114.3(4)
C1 Fe1 C2 40.9(3)
C5 Fe1 C8 149.1(3)
C10 Fe1 C8 68.3(3)
C6 Fe1 C8 68.1(3)
C1 Fe1 C8 168.9(3)
C2 Fe1 C8 131.0(3)
C5 Fe1 C7 169.8(4)
C10 Fe1 C7 67.8(3)
C6 Fe1 C7 40.4(3)
C1 Fe1 C7 130.0(3)
C2 Fe1 C7 108.3(3)
C8 Fe1 C7 39.9(3)
C5 Fe1 C9 116.2(3)
C10 Fe1 C9 40.5(4)
C6 Fe1 C9 68.5(4)
C1 Fe1 C9 147.5(3)
C2 Fe1 C9 171.2(3)
C8 Fe1 C9 41.2(3)
C7 Fe1 C9 68.1(3)
C5 Fe1 C4 40.6(3)
C10 Fe1 C4 132.4(4)
C6 Fe1 C4 170.7(3)
C1 Fe1 C4 69.2(3)
C2 Fe1 C4 68.5(3)
C8 Fe1 C4 117.3(4)
C7 Fe1 C4 148.5(3)
C9 Fe1 C4 110.0(3)
C5 Fe1 C3 68.2(3)
C10 Fe1 C3 171.4(3)
C6 Fe1 C3 147.2(3)
C1 Fe1 C3 68.9(3)
C2 Fe1 C3 40.9(3)
C8 Fe1 C3 109.7(3)
C7 Fe1 C3 116.4(3)
C9 Fe1 C3 132.6(4)
C4 Fe1 C3 40.3(3)
C1 P1 H1P 105(4)
C1 P1 H2P 106(3)
H1P P1 H2P 107(5)
C2 C1 C5 106.8(7)
C2 C1 P1 124.1(6)
C5 C1 P1 128.9(6)
C2 C1 Fe1 69.9(4)
C5 C1 Fe1 69.0(4)
P1 C1 Fe1 122.1(4)
C1 C2 C3 108.4(7)
C1 C2 Fe1 69.3(4)
C3 C2 Fe1 70.4(4)
C1 C2 H2A 125.8
C3 C2 H2A 125.8
Fe1 C2 H2A 126.2
C4 C3 C2 108.0(7)
C4 C3 Fe1 69.5(4)
C2 C3 Fe1 68.8(4)
C4 C3 H3A 126.0
C2 C3 H3A 126.0
Fe1 C3 H3A 127.3
C3 C4 C5 108.0(7)
C3 C4 Fe1 70.2(4)
C5 C4 Fe1 68.7(4)
C3 C4 H4A 126.0
C5 C4 H4A 126.0
Fe1 C4 H4A 126.6
C4 C5 C1 108.8(7)
C4 C5 Fe1 70.7(4)
C1 C5 Fe1 69.5(4)
C4 C5 H5A 125.6
C1 C5 H5A 125.6
Fe1 C5 H5A 125.8
C7 C6 C10 107.5(8)
C7 C6 Fe1 70.3(4)
C10 C6 Fe1 69.5(5)
C7 C6 H6A 126.3
C10 C6 H6A 126.3
Fe1 C6 H6A 125.5
C8 C7 C6 109.1(7)
C8 C7 Fe1 70.0(4)
C6 C7 Fe1 69.4(4)
C8 C7 H7A 125.4
C6 C7 H7A 125.4
Fe1 C7 H7A 126.8
C7 C8 C9 107.8(7)
C7 C8 Fe1 70.1(4)
C9 C8 Fe1 69.5(4)
C7 C8 H8A 126.1
C9 C8 H8A 126.1
Fe1 C8 H8A 125.9
C10 C9 C8 106.8(8)
C10 C9 Fe1 69.1(5)
C8 C9 Fe1 69.3(4)
C10 C9 H9A 126.6
C8 C9 H9A 126.6
Fe1 C9 H9A 126.6
C9 C10 C6 108.9(7)
C9 C10 Fe1 70.4(5)
C6 C10 Fe1 69.8(5)
C9 C10 H10A 125.6
C6 C10 H10A 125.6
Fe1 C10 H10A 125.8

loop_
_geom_bond_atom_site_label_1
_geom_bond_atom_site_label_2
_geom_bond_distance
Fe1 C5 2.032(7)
Fe1 C10 2.034(8)
Fe1 C6 2.037(8)
Fe1 C1 2.037(8)
Fe1 C2 2.045(8)
Fe1 C8 2.049(7)
Fe1 C7 2.050(7)
Fe1 C9 2.052(8)
Fe1 C4 2.057(8)
Fe1 C3 2.067(8)
P1 C1 1.818(9)
P1 H1P 1.151(5)
P1 H2P 1.150(5)
C1 C2 1.426(11)
C1 C5 1.442(11)
C2 C3 1.436(13)
C2 H2A 0.9500
C3 C4 1.420(11)
C3 H3A 0.9500
C4 C5 1.420(12)
C4 H4A 0.9500
C5 H5A 0.9500
C6 C7 1.410(12)
C6 C10 1.416(12)
C6 H6A 0.9500
C7 C8 1.399(12)
C7 H7A 0.9500
C8 C9 1.443(11)
C8 H8A 0.9500
C9 C10 1.414(13)
C9 H9A 0.9500
C10 H10A 0.9500

loop_
_geom_torsion_atom_site_label_1
_geom_torsion_atom_site_label_2
_geom_torsion_atom_site_label_3
_geom_torsion_atom_site_label_4
_geom_torsion
C5 C1 C2 C3 0.2(8)
P1 C1 C2 C3 175.5(5)
Fe1 C1 C2 C3 59.7(5)
C5 C1 C2 Fe1 -59.4(5)
P1 C1 C2 Fe1 115.8(5)
C1 C2 C3 C4 -0.4(8)
Fe1 C2 C3 C4 58.6(5)
C1 C2 C3 Fe1 -59.0(5)
C2 C3 C4 C5 0.4(8)
Fe1 C3 C4 C5 58.5(5)
C2 C3 C4 Fe1 -58.1(5)
C3 C4 C5 C1 -0.2(8)
Fe1 C4 C5 C1 59.2(5)
C3 C4 C5 Fe1 -59.5(5)
C2 C1 C5 C4 0.0(8)
P1 C1 C5 C4 -174.9(5)
Fe1 C1 C5 C4 -60.0(5)
C2 C1 C5 Fe1 59.9(5)
P1 C1 C5 Fe1 -115.0(6)
C10 C6 C7 C8 0.9(9)
Fe1 C6 C7 C8 -58.9(5)
C10 C6 C7 Fe1 59.8(5)
C6 C7 C8 C9 -1.0(8)
Fe1 C7 C8 C9 -59.5(5)
C6 C7 C8 Fe1 58.5(5)
C7 C8 C9 C10 0.7(8)
Fe1 C8 C9 C10 -59.2(5)
C7 C8 C9 Fe1 59.8(5)
C8 C9 C10 C6 -0.1(8)
Fe1 C9 C10 C6 -59.4(5)
C8 C9 C10 Fe1 59.3(5)
C7 C6 C10 C9 -0.5(9)
Fe1 C6 C10 C9 59.8(6)
C7 C6 C10 Fe1 -60.3(5)
